data_7014141
loop_
_publ_author_name
'Field, Leslie D.'
'Li, Hsiu L.'
'Messerle, Barbara A.'
'Smernik, Ronald J.'
'Turner, Peter'

_publ_section_title
;
 An iron(II) dihydrogen hydrido complex containing the tripodal
 tetraphosphine ligand P(CH2CH2PMe2)3.
;
_journal_issue 9
_journal_name_full 'Dalton transactions (Cambridge, England : 2003)'
_journal_page_first 1418
_journal_page_last 1423
_journal_paper_doi 10.1039/b401954g
_journal_year 2004
_chemical_formula_sum 'C18 H41 Cl Fe O2 P4'
_chemical_formula_weight 504.69
_chemical_name_systematic
;
?
;
_space_group_IT_number 14
_symmetry_cell_setting monoclinic
_symmetry_Int_Tables_number 14
_symmetry_space_group_name_Hall '-P 2yn'
_symmetry_space_group_name_H-M 'P 1 21/n 1'
_atom_sites_solution_hydrogens geom
_atom_sites_solution_primary direct
_atom_sites_solution_secondary difmap
_audit_creation_method SHELXL-97
_cell_angle_alpha 90.00
_cell_angle_beta 103.820(3)
_cell_angle_gamma 90.00
_cell_formula_units_Z 4
_cell_length_a 14.502(2)
_cell_length_b 9.1318(15)
_cell_length_c 19.697(3)
_cell_measurement_reflns_used 963
_cell_measurement_temperature 150(2)
_cell_measurement_theta_max 26.705
_cell_measurement_theta_min 3.088
_cell_volume 2532.9(7)
_computing_cell_refinement 'SAINT (Bruker,1995)'
_computing_data_collection 'SMART (Bruker,1995)'
_computing_data_reduction 'SAINT and XPREP (Bruker 1995)'
_computing_molecular_graphics
;
teXsan for Windows (MSC, 1997)
xtal 3.6 (Hall,du Boulay, D.J. & Olthof-Hazekamp, R. 1999)
ORTEPII  (Johnson,C.K., 1976).
WinGX (Farrugia, 1999)
;
_computing_structure_refinement 'SHELXL-97 (Sheldrick, 1997)'
_computing_structure_solution 'SIR97 (Altomare, et. al. 1997)'
_diffrn_ambient_temperature 150(2)
_diffrn_crystal_treatment
;
attached with Exxon Paratone N, to a short length
of fibre supported on a thin piece of copper wire
inserted in a copper mounting pin.  The crystal was
quenched in a cold nitrogen gas stream from an
Oxford Cryosystems Cryostream.
;
_diffrn_measured_fraction_theta_full 0.964
_diffrn_measured_fraction_theta_max 0.964
_diffrn_measurement_device_type 'Bruker SMART 1000 CCD'
_diffrn_measurement_method \w
_diffrn_radiation_monochromator graphite
_diffrn_radiation_source 'sealed tube'
_diffrn_radiation_type MoK\a
_diffrn_radiation_wavelength 0.71073
_diffrn_reflns_av_R_equivalents 0.0280
_diffrn_reflns_av_sigmaI/netI 0.0227
_diffrn_reflns_limit_h_max 18
_diffrn_reflns_limit_h_min -19
_diffrn_reflns_limit_k_max 12
_diffrn_reflns_limit_k_min -12
_diffrn_reflns_limit_l_max 26
_diffrn_reflns_limit_l_min -26
_diffrn_reflns_number 24965
_diffrn_reflns_theta_full 28.28
_diffrn_reflns_theta_max 28.28
_diffrn_reflns_theta_min 1.58
_diffrn_standards_decay_% 0.01
_diffrn_standards_number 128
_exptl_absorpt_coefficient_mu 0.964
_exptl_absorpt_correction_T_max 0.893
_exptl_absorpt_correction_T_min 0.693
_exptl_absorpt_correction_type gaussian
_exptl_absorpt_process_details
;
Gaussian (Coppens et al., 1965)
XPREP  (Bruker, 1995)
;
_exptl_crystal_colour orange
_exptl_crystal_density_diffrn 1.324
_exptl_crystal_density_method 'not measured'
_exptl_crystal_description prism
_exptl_crystal_F_000 1072
_exptl_crystal_size_max 0.398
_exptl_crystal_size_mid 0.294
_exptl_crystal_size_min 0.116
_refine_diff_density_max 1.255
_refine_diff_density_min -1.230
_refine_diff_density_rms 0.126
_refine_ls_extinction_method none
_refine_ls_goodness_of_fit_ref 1.242
_refine_ls_hydrogen_treatment mixed
_refine_ls_matrix_type full
_refine_ls_number_parameters 209
_refine_ls_number_reflns 6050
_refine_ls_number_restraints 8
_refine_ls_restrained_S_all 1.246
_refine_ls_R_factor_all 0.1266
_refine_ls_R_factor_gt 0.0934
_refine_ls_shift/su_max 0.007
_refine_ls_shift/su_mean 0.000
_refine_ls_structure_factor_coef Fsqd
_refine_ls_weighting_details 'calc w=1/[\s^2^(Fo^2^)+(0.1000P)^2^+5.0000P] where P=(Fo^2^+2Fc^2^)/3'
_refine_ls_weighting_scheme calc
_refine_ls_wR_factor_gt 0.2483
_refine_ls_wR_factor_ref 0.2708
_reflns_number_gt 3945
_reflns_number_total 6050
_reflns_threshold_expression >2sigma(I)
_cod_data_source_file b401954g.txt
_cod_data_source_block ldf131
_cod_original_cell_volume 2532.8(7)
_cod_original_sg_symbol_H-M 'P 21/n     '
_cod_database_code 7014141

loop_
_symmetry_equiv_pos_as_xyz
'x, y, z'
'-x+1/2, y+1/2, -z+1/2'
'-x, -y, -z'
'x-1/2, -y-1/2, z-1/2'

loop_
_atom_site_label
_atom_site_type_symbol
_atom_site_fract_x
_atom_site_fract_y
_atom_site_fract_z
_atom_site_U_iso_or_equiv
_atom_site_adp_type
_atom_site_occupancy
_atom_site_symmetry_multiplicity
_atom_site_calc_flag
_atom_site_refinement_flags
_atom_site_disorder_assembly
_atom_site_disorder_group
Fe1 Fe 0.30239(6) 0.19663(11) 0.53377(5) 0.0681(3) Uani 1 1 d . . .
Cl1 Cl 0.39396(11) 0.16266(18) 0.82023(7) 0.0714(5) Uani 1 1 d . . .
P1 P 0.23303(14) 0.32879(17) 0.59915(10) 0.0776(6) Uani 1 1 d . . .
P2 P 0.25565(11) 0.00505(15) 0.58769(7) 0.0559(4) Uani 1 1 d . . .
P3 P 0.16694(12) 0.2242(2) 0.45270(8) 0.0666(5) Uani 1 1 d . . .
P4 P 0.43534(14) 0.2592(3) 0.61309(13) 0.1029(9) Uani 1 1 d . . .
O1 O 0.3890(7) 0.024(2) 0.4438(5) 0.261(9) Uani 1 1 d . . .
C1 C 0.3352(7) 0.3922(15) 0.4847(6) 0.182(7) Uani 1 1 d . . .
H1A H 0.3781 0.3689 0.4547 0.274 Uiso 1 1 calc R . .
H1B H 0.3660 0.4625 0.5206 0.274 Uiso 1 1 calc R . .
H1C H 0.2765 0.4350 0.4564 0.274 Uiso 1 1 calc R . .
C2 C 0.3584(6) 0.0798(18) 0.4787(5) 0.136(5) Uani 1 1 d . . .
C3 C 0.1953(5) 0.2199(7) 0.6627(4) 0.0734(18) Uani 1 1 d . . .
H3A H 0.2481 0.2088 0.7048 0.088 Uiso 1 1 calc R . .
H3B H 0.1417 0.2683 0.6767 0.088 Uiso 1 1 calc R . .
C4 C 0.1647(4) 0.0709(7) 0.6317(3) 0.0637(14) Uani 1 1 d . . .
H4A H 0.1024 0.0784 0.5976 0.076 Uiso 1 1 calc R . .
H4B H 0.1584 0.0017 0.6690 0.076 Uiso 1 1 calc R . .
C5 C 0.3325(5) -0.0902(7) 0.6607(3) 0.082(2) Uani 1 1 d . . .
H5A H 0.2984 -0.1739 0.6741 0.123 Uiso 1 1 calc R . .
H5B H 0.3511 -0.0231 0.7005 0.123 Uiso 1 1 calc R . .
H5C H 0.3893 -0.1249 0.6470 0.123 Uiso 1 1 calc R . .
C6 C 0.2043(6) -0.1577(7) 0.5381(3) 0.0768(19) Uani 1 1 d . . .
H6A H 0.2543 -0.2120 0.5232 0.115 Uiso 1 1 calc R . .
H6B H 0.1555 -0.1276 0.4969 0.115 Uiso 1 1 calc R . .
H6C H 0.1756 -0.2206 0.5678 0.115 Uiso 1 1 calc R . .
C7 C 0.1219(7) 0.4138(10) 0.5501(4) 0.132(4) Uani 1 1 d D . .
H7A H 0.0675 0.3714 0.5655 0.158 Uiso 1 1 calc R . .
H7B H 0.1236 0.5203 0.5597 0.158 Uiso 1 1 calc R . .
C8 C 0.1091(7) 0.3892(11) 0.4737(4) 0.125(4) Uani 1 1 d D . .
H8A H 0.1347 0.4746 0.4533 0.151 Uiso 1 1 calc R . .
H8B H 0.0403 0.3828 0.4517 0.151 Uiso 1 1 calc R . .
C9 C 0.0676(5) 0.0995(9) 0.4358(4) 0.091(2) Uani 1 1 d . . .
H9A H 0.0150 0.1419 0.4005 0.136 Uiso 1 1 calc R . .
H9B H 0.0471 0.0826 0.4791 0.136 Uiso 1 1 calc R . .
H9C H 0.0866 0.0063 0.4186 0.136 Uiso 1 1 calc R . .
C10 C 0.1698(7) 0.2560(14) 0.3636(4) 0.121(4) Uani 1 1 d . . .
H10A H 0.1906 0.1667 0.3440 0.181 Uiso 1 1 calc R . .
H10B H 0.2143 0.3357 0.3614 0.181 Uiso 1 1 calc R . .
H10C H 0.1062 0.2830 0.3366 0.181 Uiso 1 1 calc R . .
C11 C 0.3110(6) 0.4678(8) 0.6493(5) 0.125(4) Uani 1 1 d D . .
H11A H 0.3141 0.5546 0.6198 0.150 Uiso 1 1 calc R . .
H11B H 0.2871 0.4992 0.6901 0.150 Uiso 1 1 calc R . .
C12 C 0.4069(6) 0.3997(10) 0.6730(6) 0.139(4) Uani 1 1 d D . .
H12A H 0.4117 0.3541 0.7193 0.166 Uiso 1 1 calc R . .
H12B H 0.4554 0.4781 0.6791 0.166 Uiso 1 1 calc R . .
C13 C 0.5093(6) 0.1352(13) 0.6735(5) 0.127(3) Uani 1 1 d . . .
H13A H 0.5201 0.0462 0.6486 0.191 Uiso 1 1 calc R . .
H13B H 0.4777 0.1095 0.7106 0.191 Uiso 1 1 calc R . .
H13C H 0.5703 0.1823 0.6940 0.191 Uiso 1 1 calc R . .
C14 C 0.5304(6) 0.3410(13) 0.5779(5) 0.127(3) Uani 1 1 d U . .
H14A H 0.5865 0.3577 0.6162 0.191 Uiso 1 1 calc R . .
H14B H 0.5084 0.4345 0.5554 0.191 Uiso 1 1 calc R . .
H14C H 0.5467 0.2744 0.5436 0.191 Uiso 1 1 calc R . .
O2A O 0.0970(8) 0.7536(13) 0.3556(5) 0.103 Uiso 0.50 1 d PG A 1
C15A C 0.0407(7) 0.7537(17) 0.2856(6) 0.125 Uiso 0.50 1 d PG A 1
H15A H -0.0050 0.8359 0.2785 0.150 Uiso 0.50 1 calc PR A 1
H15B H 0.0048 0.6609 0.2755 0.150 Uiso 0.50 1 calc PR A 1
C16A C 0.1944(7) 0.743(2) 0.3541(7) 0.135(8) Uiso 0.50 1 d PG A 1
H16A H 0.2259 0.6643 0.3860 0.162 Uiso 0.50 1 calc PR A 1
H16B H 0.2275 0.8364 0.3692 0.162 Uiso 0.50 1 calc PR A 1
C17A C 0.1975(10) 0.709(2) 0.2814(8) 0.147(9) Uiso 0.50 1 d PG A 1
H17A H 0.2013 0.6022 0.2742 0.177 Uiso 0.50 1 calc PR A 1
H17B H 0.2525 0.7571 0.2690 0.177 Uiso 0.50 1 calc PR A 1
C18A C 0.1064(12) 0.770(2) 0.2392(5) 0.117(6) Uiso 0.50 1 d PG A 1
H18A H 0.1135 0.8739 0.2275 0.140 Uiso 0.50 1 calc PR A 1
H18B H 0.0837 0.7135 0.1954 0.140 Uiso 0.50 1 calc PR A 1
O2B O 0.0474(6) 0.8141(11) 0.2818(6) 0.100 Uiso 0.50 1 d PG B 2
C15B C 0.1246(9) 0.8868(12) 0.2632(7) 0.114(6) Uiso 0.50 1 d PG B 2
H15C H 0.1262 0.9912 0.2770 0.137 Uiso 0.50 1 calc PR B 2
H15D H 0.1179 0.8813 0.2120 0.137 Uiso 0.50 1 calc PR B 2
C16B C 0.0816(8) 0.6835(12) 0.3188(7) 0.103(5) Uiso 0.50 1 d PG B 2
H16C H 0.0414 0.5992 0.2986 0.124 Uiso 0.50 1 calc PR B 2
H16D H 0.0805 0.6931 0.3686 0.124 Uiso 0.50 1 calc PR B 2
C17B C 0.1799(9) 0.6615(13) 0.3119(9) 0.127 Uiso 0.50 1 d PG B 2
H17C H 0.1813 0.5972 0.2717 0.152 Uiso 0.50 1 calc PR B 2
H17D H 0.2199 0.6178 0.3550 0.152 Uiso 0.50 1 calc PR B 2
C18B C 0.2124(6) 0.8121(16) 0.3005(8) 0.115(6) Uiso 0.50 1 d PG B 2
H18C H 0.2405 0.8611 0.3456 0.138 Uiso 0.50 1 calc PR B 2
H18D H 0.2600 0.8102 0.2719 0.138 Uiso 0.50 1 calc PR B 2

loop_
_atom_site_aniso_label
_atom_site_aniso_U_11
_atom_site_aniso_U_22
_atom_site_aniso_U_33
_atom_site_aniso_U_23
_atom_site_aniso_U_13
_atom_site_aniso_U_12
Fe1 0.0547(5) 0.0819(7) 0.0614(5) 0.0273(4) 0.0013(4) -0.0099(4)
Cl1 0.0712(9) 0.0732(9) 0.0534(7) -0.0159(6) -0.0174(6) 0.0196(7)
P1 0.0809(11) 0.0416(8) 0.0846(11) -0.0051(7) -0.0312(9) 0.0018(7)
P2 0.0739(9) 0.0393(7) 0.0478(7) 0.0021(5) 0.0011(6) 0.0002(6)
P3 0.0635(9) 0.0745(10) 0.0541(8) 0.0194(7) -0.0009(7) -0.0108(8)
P4 0.0602(11) 0.133(2) 0.0985(15) 0.0495(14) -0.0149(10) -0.0351(12)
O1 0.147(8) 0.54(3) 0.106(6) -0.037(10) 0.042(6) 0.081(12)
C1 0.107(7) 0.217(14) 0.174(10) 0.121(10) -0.064(7) -0.087(8)
C2 0.063(5) 0.283(16) 0.061(4) 0.014(7) 0.013(4) 0.007(7)
C3 0.062(4) 0.072(4) 0.075(4) -0.023(3) -0.006(3) 0.005(3)
C4 0.069(4) 0.062(3) 0.059(3) -0.001(3) 0.012(3) -0.012(3)
C5 0.103(5) 0.056(4) 0.071(4) 0.013(3) -0.012(4) 0.008(3)
C6 0.109(5) 0.049(3) 0.059(3) -0.011(3) -0.004(3) 0.000(3)
C7 0.139(8) 0.085(6) 0.122(7) -0.035(5) -0.065(6) 0.060(5)
C8 0.105(6) 0.106(7) 0.126(7) -0.003(6) -0.052(6) 0.019(5)
C9 0.078(4) 0.098(5) 0.078(4) 0.030(4) -0.019(3) -0.029(4)
C10 0.103(6) 0.191(10) 0.059(4) 0.047(6) -0.001(4) -0.021(7)
C11 0.143(8) 0.054(4) 0.130(7) 0.007(4) -0.064(6) -0.032(5)
C12 0.131(8) 0.097(7) 0.140(8) 0.015(6) -0.061(6) -0.049(6)
C13 0.067(3) 0.194(7) 0.106(4) 0.060(5) -0.007(3) -0.034(4)
C14 0.067(3) 0.194(7) 0.106(4) 0.060(5) -0.007(3) -0.034(4)

loop_
_atom_type_symbol
_atom_type_description
_atom_type_scat_dispersion_real
_atom_type_scat_dispersion_imag
_atom_type_scat_source
C C 0.0033 0.0016 'International Tables Vol C Tables 4.2.6.8 and 6.1.1.4'
H H 0.0000 0.0000 'International Tables Vol C Tables 4.2.6.8 and 6.1.1.4'
Cl Cl 0.1484 0.1585 'International Tables Vol C Tables 4.2.6.8 and 6.1.1.4'
Fe Fe 0.3463 0.8444 'International Tables Vol C Tables 4.2.6.8 and 6.1.1.4'
O O 0.0106 0.0060 'International Tables Vol C Tables 4.2.6.8 and 6.1.1.4'
P P 0.1023 0.0942 'International Tables Vol C Tables 4.2.6.8 and 6.1.1.4'

loop_
_geom_angle_atom_site_label_1
_geom_angle_atom_site_label_2
_geom_angle_atom_site_label_3
_geom_angle
_geom_angle_site_symmetry_1
_geom_angle_site_symmetry_3
_geom_angle_publ_flag
C2 Fe1 C1 92.3(6) . . ?
C2 Fe1 P1 178.1(4) . . ?
C1 Fe1 P1 89.3(5) . . ?
C2 Fe1 P3 94.6(3) . . ?
C1 Fe1 P3 80.5(2) . . ?
P1 Fe1 P3 84.76(7) . . ?
C2 Fe1 P2 93.0(4) . . ?
C1 Fe1 P2 174.1(4) . . ?
P1 Fe1 P2 85.27(7) . . ?
P3 Fe1 P2 96.51(6) . . ?
C2 Fe1 P4 97.5(3) . . ?
C1 Fe1 P4 81.7(2) . . ?
P1 Fe1 P4 83.61(10) . . ?
P3 Fe1 P4 158.77(10) . . ?
P2 Fe1 P4 100.14(7) . . ?
C3 P1 C11 105.2(4) . . ?
C3 P1 C7 103.1(4) . . ?
C11 P1 C7 110.0(4) . . ?
C3 P1 Fe1 111.6(2) . . ?
C11 P1 Fe1 113.0(4) . . ?
C7 P1 Fe1 113.1(3) . . ?
C5 P2 C6 97.3(3) . . ?
C5 P2 C4 99.0(3) . . ?
C6 P2 C4 105.6(3) . . ?
C5 P2 Fe1 123.6(3) . . ?
C6 P2 Fe1 120.8(2) . . ?
C4 P2 Fe1 107.5(2) . . ?
C10 P3 C9 97.2(4) . . ?
C10 P3 C8 102.1(5) . . ?
C9 P3 C8 100.0(5) . . ?
C10 P3 Fe1 119.8(3) . . ?
C9 P3 Fe1 126.1(2) . . ?
C8 P3 Fe1 107.8(2) . . ?
C13 P4 C14 97.0(4) . . ?
C13 P4 C12 101.7(5) . . ?
C14 P4 C12 105.0(5) . . ?
C13 P4 Fe1 125.2(4) . . ?
C14 P4 Fe1 115.9(3) . . ?
C12 P4 Fe1 109.5(3) . . ?
Fe1 C1 H1A 109.5 . . ?
Fe1 C1 H1B 109.5 . . ?
H1A C1 H1B 109.5 . . ?
Fe1 C1 H1C 109.5 . . ?
H1A C1 H1C 109.5 . . ?
H1B C1 H1C 109.5 . . ?
O1 C2 Fe1 173.6(15) . . ?
C4 C3 P1 109.1(4) . . ?
C4 C3 H3A 109.9 . . ?
P1 C3 H3A 109.9 . . ?
C4 C3 H3B 109.9 . . ?
P1 C3 H3B 109.9 . . ?
H3A C3 H3B 108.3 . . ?
C3 C4 P2 108.0(4) . . ?
C3 C4 H4A 110.1 . . ?
P2 C4 H4A 110.1 . . ?
C3 C4 H4B 110.1 . . ?
P2 C4 H4B 110.1 . . ?
H4A C4 H4B 108.4 . . ?
P2 C5 H5A 109.5 . . ?
P2 C5 H5B 109.5 . . ?
H5A C5 H5B 109.5 . . ?
P2 C5 H5C 109.5 . . ?
H5A C5 H5C 109.5 . . ?
H5B C5 H5C 109.5 . . ?
P2 C6 H6A 109.5 . . ?
P2 C6 H6B 109.5 . . ?
H6A C6 H6B 109.5 . . ?
P2 C6 H6C 109.5 . . ?
H6A C6 H6C 109.5 . . ?
H6B C6 H6C 109.5 . . ?
C8 C7 P1 110.5(6) . . ?
C8 C7 H7A 109.6 . . ?
P1 C7 H7A 109.6 . . ?
C8 C7 H7B 109.6 . . ?
P1 C7 H7B 109.6 . . ?
H7A C7 H7B 108.1 . . ?
C7 C8 P3 113.7(6) . . ?
C7 C8 H8A 108.8 . . ?
P3 C8 H8A 108.8 . . ?
C7 C8 H8B 108.8 . . ?
P3 C8 H8B 108.8 . . ?
H8A C8 H8B 107.7 . . ?
P3 C9 H9A 109.5 . . ?
P3 C9 H9B 109.5 . . ?
H9A C9 H9B 109.5 . . ?
P3 C9 H9C 109.5 . . ?
H9A C9 H9C 109.5 . . ?
H9B C9 H9C 109.5 . . ?
P3 C10 H10A 109.5 . . ?
P3 C10 H10B 109.5 . . ?
H10A C10 H10B 109.5 . . ?
P3 C10 H10C 109.5 . . ?
H10A C10 H10C 109.5 . . ?
H10B C10 H10C 109.5 . . ?
C12 C11 P1 106.9(5) . . ?
C12 C11 H11A 110.3 . . ?
P1 C11 H11A 110.3 . . ?
C12 C11 H11B 110.3 . . ?
P1 C11 H11B 110.3 . . ?
H11A C11 H11B 108.6 . . ?
C11 C12 P4 114.9(6) . . ?
C11 C12 H12A 108.5 . . ?
P4 C12 H12A 108.5 . . ?
C11 C12 H12B 108.5 . . ?
P4 C12 H12B 108.5 . . ?
H12A C12 H12B 107.5 . . ?
P4 C13 H13A 109.5 . . ?
P4 C13 H13B 109.5 . . ?
H13A C13 H13B 109.5 . . ?
P4 C13 H13C 109.5 . . ?
H13A C13 H13C 109.5 . . ?
H13B C13 H13C 109.5 . . ?
P4 C14 H14A 109.5 . . ?
P4 C14 H14B 109.5 . . ?
H14A C14 H14B 109.5 . . ?
P4 C14 H14C 109.5 . . ?
H14A C14 H14C 109.5 . . ?
H14B C14 H14C 109.5 . . ?
C16A O2A C15A 108.8 . . ?
O2A C15A C18A 107.1 . . ?
O2A C15A H15A 110.3 . . ?
C18A C15A H15A 110.3 . . ?
O2A C15A H15B 110.3 . . ?
C18A C15A H15B 110.3 . . ?
H15A C15A H15B 108.6 . . ?
O2A C16A C17A 107.1 . . ?
O2A C16A H16A 110.3 . . ?
C17A C16A H16A 110.3 . . ?
O2A C16A H16B 110.3 . . ?
C17A C16A H16B 110.3 . . ?
H16A C16A H16B 108.5 . . ?
C16A C17A C18A 103.6 . . ?
C16A C17A H17A 111.0 . . ?
C18A C17A H17A 111.0 . . ?
C16A C17A H17B 111.0 . . ?
C18A C17A H17B 111.0 . . ?
H17A C17A H17B 109.0 . . ?
C15A C18A C17A 103.6 . . ?
C15A C18A H18A 111.0 . . ?
C17A C18A H18A 111.0 . . ?
C15A C18A H18B 111.0 . . ?
C17A C18A H18B 111.0 . . ?
H18A C18A H18B 109.0 . . ?
C15B O2B C16B 108.8 . . ?
O2B C15B C18B 107.1 . . ?
O2B C15B H15C 110.3 . . ?
C18B C15B H15C 110.3 . . ?
O2B C15B H15D 110.3 . . ?
C18B C15B H15D 110.3 . . ?
H15C C15B H15D 108.6 . . ?
O2B C16B C17B 107.1 . . ?
O2B C16B H16C 110.3 . . ?
C17B C16B H16C 110.3 . . ?
O2B C16B H16D 110.3 . . ?
C17B C16B H16D 110.3 . . ?
H16C C16B H16D 108.6 . . ?
C16B C17B C18B 103.6 . . ?
C16B C17B H17C 111.0 . . ?
C18B C17B H17C 111.0 . . ?
C16B C17B H17D 111.0 . . ?
C18B C17B H17D 111.0 . . ?
H17C C17B H17D 109.0 . . ?
C15B C18B C17B 103.6 . . ?
C15B C18B H18C 111.0 . . ?
C17B C18B H18C 111.0 . . ?
C15B C18B H18D 111.0 . . ?
C17B C18B H18D 111.0 . . ?
H18C C18B H18D 109.0 . . ?

loop_
_geom_bond_atom_site_label_1
_geom_bond_atom_site_label_2
_geom_bond_distance
_geom_bond_site_symmetry_2
_geom_bond_publ_flag
Fe1 C2 1.843(13) . ?
Fe1 C1 2.138(10) . ?
Fe1 P1 2.178(2) . ?
Fe1 P3 2.2299(17) . ?
Fe1 P2 2.2342(17) . ?
Fe1 P4 2.246(2) . ?
P1 C3 1.784(8) . ?
P1 C11 1.826(7) . ?
P1 C7 1.841(7) . ?
P2 C5 1.817(6) . ?
P2 C6 1.836(6) . ?
P2 C4 1.843(6) . ?
P3 C10 1.789(7) . ?
P3 C9 1.804(7) . ?
P3 C8 1.820(9) . ?
P4 C13 1.800(9) . ?
P4 C14 1.842(8) . ?
P4 C12 1.855(11) . ?
O1 C2 1.038(14) . ?
C1 H1A 0.9800 . ?
C1 H1B 0.9800 . ?
C1 H1C 0.9800 . ?
C3 C4 1.513(8) . ?
C3 H3A 0.9900 . ?
C3 H3B 0.9900 . ?
C4 H4A 0.9900 . ?
C4 H4B 0.9900 . ?
C5 H5A 0.9800 . ?
C5 H5B 0.9800 . ?
C5 H5C 0.9800 . ?
C6 H6A 0.9800 . ?
C6 H6B 0.9800 . ?
C6 H6C 0.9800 . ?
C7 C8 1.487(5) . ?
C7 H7A 0.9900 . ?
C7 H7B 0.9900 . ?
C8 H8A 0.9900 . ?
C8 H8B 0.9900 . ?
C9 H9A 0.9800 . ?
C9 H9B 0.9800 . ?
C9 H9C 0.9800 . ?
C10 H10A 0.9800 . ?
C10 H10B 0.9800 . ?
C10 H10C 0.9800 . ?
C11 C12 1.493(5) . ?
C11 H11A 0.9900 . ?
C11 H11B 0.9900 . ?
C12 H12A 0.9900 . ?
C12 H12B 0.9900 . ?
C13 H13A 0.9800 . ?
C13 H13B 0.9800 . ?
C13 H13C 0.9800 . ?
C14 H14A 0.9800 . ?
C14 H14B 0.9800 . ?
C14 H14C 0.9800 . ?
O2A C16A 1.4233 . ?
O2A C15A 1.4234 . ?
C15A C18A 1.4765 . ?
C15A H15A 0.9900 . ?
C15A H15B 0.9900 . ?
C16A C17A 1.4766 . ?
C16A H16A 0.9900 . ?
C16A H16B 0.9900 . ?
C17A C18A 1.4889 . ?
C17A H17A 0.9900 . ?
C17A H17B 0.9900 . ?
C18A H18A 0.9900 . ?
C18A H18B 0.9900 . ?
O2B C15B 1.4233 . ?
O2B C16B 1.4233 . ?
C15B C18B 1.4766 . ?
C15B H15C 0.9900 . ?
C15B H15D 0.9900 . ?
C16B C17B 1.4766 . ?
C16B H16C 0.9900 . ?
C16B H16D 0.9900 . ?
C17B C18B 1.4889 . ?
C17B H17C 0.9900 . ?
C17B H17D 0.9900 . ?
C18B H18C 0.9900 . ?
C18B H18D 0.9900 . ?

loop_
_geom_torsion_atom_site_label_1
_geom_torsion_atom_site_label_2
_geom_torsion_atom_site_label_3
_geom_torsion_atom_site_label_4
_geom_torsion
_geom_torsion_site_symmetry_1
_geom_torsion_site_symmetry_2
_geom_torsion_site_symmetry_3
_geom_torsion_site_symmetry_4
_geom_torsion_publ_flag
C2 Fe1 P1 C3 34(9) . . . . ?
C1 Fe1 P1 C3 -174.8(3) . . . . ?
P3 Fe1 P1 C3 104.6(2) . . . . ?
P2 Fe1 P1 C3 7.6(2) . . . . ?
P4 Fe1 P1 C3 -93.2(2) . . . . ?
C2 Fe1 P1 C11 152(9) . . . . ?
C1 Fe1 P1 C11 -56.5(4) . . . . ?
P3 Fe1 P1 C11 -137.0(3) . . . . ?
P2 Fe1 P1 C11 126.0(3) . . . . ?
P4 Fe1 P1 C11 25.2(3) . . . . ?
C2 Fe1 P1 C7 -82(9) . . . . ?
C1 Fe1 P1 C7 69.4(5) . . . . ?
P3 Fe1 P1 C7 -11.2(4) . . . . ?
P2 Fe1 P1 C7 -108.2(4) . . . . ?
P4 Fe1 P1 C7 151.1(4) . . . . ?
C2 Fe1 P2 C5 82.2(4) . . . . ?
C1 Fe1 P2 C5 -123(3) . . . . ?
P1 Fe1 P2 C5 -98.7(3) . . . . ?
P3 Fe1 P2 C5 177.2(3) . . . . ?
P4 Fe1 P2 C5 -16.0(3) . . . . ?
C2 Fe1 P2 C6 -42.8(4) . . . . ?
C1 Fe1 P2 C6 112(3) . . . . ?
P1 Fe1 P2 C6 136.3(3) . . . . ?
P3 Fe1 P2 C6 52.2(3) . . . . ?
P4 Fe1 P2 C6 -141.0(3) . . . . ?
C2 Fe1 P2 C4 -163.9(3) . . . . ?
C1 Fe1 P2 C4 -9(3) . . . . ?
P1 Fe1 P2 C4 15.3(2) . . . . ?
P3 Fe1 P2 C4 -68.9(2) . . . . ?
P4 Fe1 P2 C4 97.9(2) . . . . ?
C2 Fe1 P3 C10 -42.2(7) . . . . ?
C1 Fe1 P3 C10 49.4(7) . . . . ?
P1 Fe1 P3 C10 139.6(5) . . . . ?
P2 Fe1 P3 C10 -135.8(5) . . . . ?
P4 Fe1 P3 C10 82.6(5) . . . . ?
C2 Fe1 P3 C9 84.5(6) . . . . ?
C1 Fe1 P3 C9 176.1(6) . . . . ?
P1 Fe1 P3 C9 -93.7(4) . . . . ?
P2 Fe1 P3 C9 -9.1(4) . . . . ?
P4 Fe1 P3 C9 -150.6(4) . . . . ?
C2 Fe1 P3 C8 -158.1(6) . . . . ?
C1 Fe1 P3 C8 -66.5(6) . . . . ?
P1 Fe1 P3 C8 23.7(4) . . . . ?
P2 Fe1 P3 C8 108.3(4) . . . . ?
P4 Fe1 P3 C8 -33.3(5) . . . . ?
C2 Fe1 P4 C13 -66.1(6) . . . . ?
C1 Fe1 P4 C13 -157.4(6) . . . . ?
P1 Fe1 P4 C13 112.3(5) . . . . ?
P3 Fe1 P4 C13 169.5(5) . . . . ?
P2 Fe1 P4 C13 28.3(5) . . . . ?
C2 Fe1 P4 C14 54.4(6) . . . . ?
C1 Fe1 P4 C14 -36.8(7) . . . . ?
P1 Fe1 P4 C14 -127.1(5) . . . . ?
P3 Fe1 P4 C14 -69.9(6) . . . . ?
P2 Fe1 P4 C14 148.9(5) . . . . ?
C2 Fe1 P4 C12 173.0(5) . . . . ?
C1 Fe1 P4 C12 81.7(6) . . . . ?
P1 Fe1 P4 C12 -8.6(4) . . . . ?
P3 Fe1 P4 C12 48.6(4) . . . . ?
P2 Fe1 P4 C12 -92.6(4) . . . . ?
C1 Fe1 C2 O1 -21(11) . . . . ?
P1 Fe1 C2 O1 130(12) . . . . ?
P3 Fe1 C2 O1 60(11) . . . . ?
P2 Fe1 C2 O1 157(10) . . . . ?
P4 Fe1 C2 O1 -103(10) . . . . ?
C11 P1 C3 C4 -157.4(5) . . . . ?
C7 P1 C3 C4 87.3(5) . . . . ?
Fe1 P1 C3 C4 -34.4(5) . . . . ?
P1 C3 C4 P2 46.1(5) . . . . ?
C5 P2 C4 C3 89.8(5) . . . . ?
C6 P2 C4 C3 -169.9(4) . . . . ?
Fe1 P2 C4 C3 -39.7(5) . . . . ?
C3 P1 C7 C8 -127.9(7) . . . . ?
C11 P1 C7 C8 120.3(8) . . . . ?
Fe1 P1 C7 C8 -7.1(9) . . . . ?
P1 C7 C8 P3 27.1(10) . . . . ?
C10 P3 C8 C7 -163.0(8) . . . . ?
C9 P3 C8 C7 97.3(8) . . . . ?
Fe1 P3 C8 C7 -35.9(8) . . . . ?
C3 P1 C11 C12 83.2(8) . . . . ?
C7 P1 C11 C12 -166.3(7) . . . . ?
Fe1 P1 C11 C12 -38.8(8) . . . . ?
P1 C11 C12 P4 31.0(9) . . . . ?
C13 P4 C12 C11 -147.3(7) . . . . ?
C14 P4 C12 C11 112.1(7) . . . . ?
Fe1 P4 C12 C11 -13.0(8) . . . . ?
C16A O2A C15A C18A -10.1 . . . . ?
C15A O2A C16A C17A -10.1 . . . . ?
O2A C16A C17A C18A 25.8 . . . . ?
O2A C15A C18A C17A 25.8 . . . . ?
C16A C17A C18A C15A -31.1 . . . . ?
C16B O2B C15B C18B -10.1 . . . . ?
C15B O2B C16B C17B -10.1 . . . . ?
O2B C16B C17B C18B 25.8 . . . . ?
O2B C15B C18B C17B 25.8 . . . . ?
C16B C17B C18B C15B -31.1 . . . . ?
